data_7107474
loop_
_publ_author_name
'Marzio Rancan'
'Alessandro Dolmella'
'Roberta Seraglia'
'Simonetta Orlandi'
'Silvio Quici'
'Lidia Armelao'

_publ_section_title
;
 A templating guest sorts out a molecular triangle from a dimer-trimer
 constitutional dynamic library
;
_journal_name_full Chem.Commun.
_journal_page_first 3115
_journal_paper_doi 10.1039/c2cc30288h
_journal_volume 48
_journal_year 2012
_chemical_formula_moiety 'C8 H9 O2'
_chemical_formula_sum 'C8 H9 O2'
_chemical_formula_weight 137.15
_chemical_name_common o-LH2
_chemical_name_systematic
;
?
;
_space_group_crystal_system monoclinic
_space_group_IT_number 15
_space_group_name_Hall '-C 2yc'
_space_group_name_H-M_alt 'C 1 2/c 1'
_symmetry_space_group_name_Hall '-C 2yc'
_symmetry_space_group_name_H-M 'C 1 2/c 1'
_atom_sites_solution_hydrogens geom
_atom_sites_solution_primary direct
_atom_sites_solution_secondary difmap
_audit_creation_date 2011-11-17
_audit_creation_method
;
Olex2 1.1
(compiled 2011.11.01 svn.r2039, GUI svn.r3906)
;
_cell_angle_alpha 90.00
_cell_angle_beta 124.449(10)
_cell_angle_gamma 90.00
_cell_formula_units_Z 8
_cell_length_a 17.7839(13)
_cell_length_b 8.5189(3)
_cell_length_c 11.8682(8)
_cell_measurement_reflns_used 2407
_cell_measurement_temperature 298.3
_cell_measurement_theta_max 72.9240
_cell_measurement_theta_min 4.5141
_cell_volume 1482.7(2)
_computing_cell_refinement
;
CrysAlisPro, Agilent Technologies,
Version 1.171.34.47 (release 21-12-2010 CrysAlis171 .NET)
(compiled Dec 21 2010,18:08:13)
;
_computing_data_collection
;
CrysAlisPro, Agilent Technologies,
Version 1.171.34.47 (release 21-12-2010 CrysAlis171 .NET)
(compiled Dec 21 2010,18:08:13)
;
_computing_data_reduction
;
CrysAlisPro, Agilent Technologies,
Version 1.171.34.47 (release 21-12-2010 CrysAlis171 .NET)
(compiled Dec 21 2010,18:08:13)
;
_computing_molecular_graphics
;
O. V. Dolomanov, L. J. Bourhis, R. J. Gildea, J. A. K. Howard and H. Puschmann,
OLEX2: a complete structure solution, refinement and analysis program.
J. Appl. Cryst. (2009). 42, 339-341.
;
_computing_publication_material
;
O. V. Dolomanov, L. J. Bourhis, R. J. Gildea, J. A. K. Howard and H. Puschmann,
OLEX2: a complete structure solution, refinement and analysis program.
J. Appl. Cryst. (2009). 42, 339-341.
;
_computing_structure_refinement
;
SHELXL, G.M. Sheldrick, Acta Cryst.
2008). A64, 112-122
;
_computing_structure_solution 'SHELXS-97 (Sheldrick, 1990)'
_diffrn_ambient_temperature 298.3
_diffrn_detector_area_resol_mean 16.1274
_diffrn_measured_fraction_theta_full 0.990
_diffrn_measured_fraction_theta_max 0.990
_diffrn_measurement_details
;
1 omega -5.00 21.00 1.0000 1.5000
omega____ theta____ kappa____ phi______ frames
- 0.0000 -38.0000 -180.0000 26

2 omega -74.00 -33.00 1.0000 1.5000
omega____ theta____ kappa____ phi______ frames
- 0.0000 179.0000 0.0000 41

3 omega -80.00 -34.00 1.0000 1.5000
omega____ theta____ kappa____ phi______ frames
- 0.0000 179.0000 -180.0000 46

4 omega -115.00 -35.00 1.0000 1.5000
omega____ theta____ kappa____ phi______ frames
- -58.0000 -77.0000 90.0000 80

5 omega -88.00 -32.00 1.0000 1.5000
omega____ theta____ kappa____ phi______ frames
- -58.0000 77.0000 -150.0000 56

6 omega -8.00 29.00 1.0000 1.5000
omega____ theta____ kappa____ phi______ frames
- 58.0000 -45.0000 -180.0000 37

7 omega 6.00 34.00 1.0000 1.5000
omega____ theta____ kappa____ phi______ frames
- 58.0000 -45.0000 90.0000 28

8 omega -15.00 17.00 1.0000 1.5000
omega____ theta____ kappa____ phi______ frames
- 58.0000 -45.0000 150.0000 32

9 omega -103.00 -29.00 1.0000 10.0000
omega____ theta____ kappa____ phi______ frames
- -64.5000 -25.0000 -60.0000 74

10 omega 57.00 141.00 1.0000 10.0000
omega____ theta____ kappa____ phi______ frames
- 116.0000 179.0000 -30.0000 84

11 omega 44.00 98.00 1.0000 10.0000
omega____ theta____ kappa____ phi______ frames
- 116.0000 -97.0000 89.0000 54

12 omega 125.00 174.00 1.0000 10.0000
omega____ theta____ kappa____ phi______ frames
- 116.0000 111.0000 90.0000 49

13 omega 126.00 158.00 1.0000 10.0000
omega____ theta____ kappa____ phi______ frames
- 116.0000 111.0000 -120.0000 32

14 omega 87.00 141.00 1.0000 10.0000
omega____ theta____ kappa____ phi______ frames
- 116.0000 -50.0000 30.0000 54

15 omega 99.00 125.00 1.0000 10.0000
omega____ theta____ kappa____ phi______ frames
- 116.0000 50.0000 -120.0000 26

16 omega 87.00 121.00 1.0000 10.0000
omega____ theta____ kappa____ phi______ frames
- 116.0000 -50.0000 -180.0000 34

17 omega 102.00 156.00 1.0000 10.0000
omega____ theta____ kappa____ phi______ frames
- 116.0000 -25.0000 -120.0000 54

18 omega 63.00 91.00 1.0000 10.0000
omega____ theta____ kappa____ phi______ frames
- 116.0000 179.0000 -90.0000 28

19 omega 119.00 145.00 1.0000 10.0000
omega____ theta____ kappa____ phi______ frames
- 116.0000 179.0000 -90.0000 26

20 omega 107.00 174.00 1.0000 10.0000
omega____ theta____ kappa____ phi______ frames
- 116.0000 111.0000 120.0000 67

21 omega 106.00 140.00 1.0000 10.0000
omega____ theta____ kappa____ phi______ frames
- 116.0000 -50.0000 -60.0000 34

22 omega 142.00 169.00 1.0000 10.0000
omega____ theta____ kappa____ phi______ frames
- 116.0000 50.0000 -120.0000 27

23 omega 148.00 174.00 1.0000 10.0000
omega____ theta____ kappa____ phi______ frames
- 116.0000 111.0000 -90.0000 26

24 omega 108.00 134.00 1.0000 10.0000
omega____ theta____ kappa____ phi______ frames
- 116.0000 -50.0000 60.0000 26

25 omega -33.00 72.00 1.0000 1.5000
omega____ theta____ kappa____ phi______ frames
- 0.0000 77.0000 -30.0000 105

26 omega -82.00 -32.00 1.0000 1.5000
omega____ theta____ kappa____ phi______ frames
- 0.0000 179.0000 60.0000 50

27 omega -131.00 -31.00 1.0000 1.5000
omega____ theta____ kappa____ phi______ frames
- -58.0000 -45.0000 -120.0000 100

28 omega -130.00 -25.00 1.0000 1.5000
omega____ theta____ kappa____ phi______ frames
- -58.0000 -77.0000 -180.0000 105

29 omega -15.00 34.00 1.0000 1.5000
omega____ theta____ kappa____ phi______ frames
- 58.0000 -45.0000 60.0000 49

30 omega -14.00 91.00 1.0000 1.5000
omega____ theta____ kappa____ phi______ frames
- 58.0000 -77.0000 -90.0000 105

31 omega 72.00 178.00 1.0000 10.0000
omega____ theta____ kappa____ phi______ frames
- 116.0000 25.0000 120.0000 106

32 omega 72.00 165.00 1.0000 10.0000
omega____ theta____ kappa____ phi______ frames
- 116.0000 25.0000 0.0000 93
;
_diffrn_measurement_device_type 'Xcalibur, Eos, Gemini'
_diffrn_measurement_method '\w scans'
_diffrn_orient_matrix_UB_11 -0.0449198000
_diffrn_orient_matrix_UB_12 0.1360111000
_diffrn_orient_matrix_UB_13 -0.1031786000
_diffrn_orient_matrix_UB_21 -0.0856873000
_diffrn_orient_matrix_UB_22 -0.1013422000
_diffrn_orient_matrix_UB_23 -0.0912483000
_diffrn_orient_matrix_UB_31 -0.0408476000
_diffrn_orient_matrix_UB_32 0.0629106000
_diffrn_orient_matrix_UB_33 0.0761117000
_diffrn_radiation_monochromator graphite
_diffrn_radiation_type 'Cu K\a'
_diffrn_radiation_wavelength 1.5418
_diffrn_reflns_av_R_equivalents 0.0197
_diffrn_reflns_av_unetI/netI 0.0149
_diffrn_reflns_limit_h_max 19
_diffrn_reflns_limit_h_min -22
_diffrn_reflns_limit_k_max 10
_diffrn_reflns_limit_k_min -10
_diffrn_reflns_limit_l_max 14
_diffrn_reflns_limit_l_min -12
_diffrn_reflns_number 4485
_diffrn_reflns_theta_full 73.08
_diffrn_reflns_theta_max 73.08
_diffrn_reflns_theta_min 6.01
_diffrn_source 'Enhance (Cu) X-ray Source'
_exptl_absorpt_coefficient_mu 0.719
_exptl_absorpt_correction_T_max 1.00000
_exptl_absorpt_correction_T_min 0.65671
_exptl_absorpt_correction_type multi-scan
_exptl_absorpt_process_details
;
CrysAlisPro, Agilent Technologies,
Version 1.171.34.47 (release 21-12-2010 CrysAlis171 .NET)
(compiled Dec 21 2010,18:08:13)
Empirical absorption correction using spherical harmonics,
implemented in SCALE3 ABSPACK scaling algorithm.
;
_exptl_crystal_colour 'clear light colourless'
_exptl_crystal_colour_lustre clear
_exptl_crystal_colour_modifier light
_exptl_crystal_colour_primary colourless
_exptl_crystal_density_diffrn 1.229
_exptl_crystal_density_method 'not measured'
_exptl_crystal_description irregular
_exptl_crystal_F_000 584
_exptl_crystal_size_max 0.55
_exptl_crystal_size_mid 0.4
_exptl_crystal_size_min 0.35
_refine_diff_density_max 0.192
_refine_diff_density_min -0.209
_refine_diff_density_rms 0.052
_refine_ls_extinction_method none
_refine_ls_goodness_of_fit_ref 1.098
_refine_ls_hydrogen_treatment constr
_refine_ls_matrix_type full
_refine_ls_number_parameters 94
_refine_ls_number_reflns 1478
_refine_ls_number_restraints 0
_refine_ls_restrained_S_all 1.098
_refine_ls_R_factor_all 0.0582
_refine_ls_R_factor_gt 0.0550
_refine_ls_shift/su_max 0.000
_refine_ls_shift/su_mean 0.000
_refine_ls_structure_factor_coef Fsqd
_refine_ls_weighting_details 'calc w=1/[\s^2^(Fo^2^)+(0.1140P)^2^+0.2790P] where P=(Fo^2^+2Fc^2^)/3'
_refine_ls_weighting_scheme calc
_refine_ls_wR_factor_gt 0.1716
_refine_ls_wR_factor_ref 0.1775
_reflns_number_gt 1329
_reflns_number_total 1478
_reflns_threshold_expression >2sigma(I)
_cod_data_source_file c2cc30288h.txt
_cod_data_source_block exp_254
_cod_original_cell_volume 1482.72(15)
_cod_database_code 7107474
_chemical_oxdiff_formula C16H18O4
_chemical_oxdiff_usercomment o-LH2
_reflns_odcompleteness_completeness 99.74
_reflns_odcompleteness_iscentric 1
_reflns_odcompleteness_theta 71.98

loop_
_space_group_symop_id
_space_group_symop_operation_xyz
1 'x, y, z'
2 '-x, y, -z+1/2'
3 'x+1/2, y+1/2, z'
4 '-x+1/2, y+1/2, -z+1/2'
5 '-x, -y, -z'
6 'x, -y, z-1/2'
7 '-x+1/2, -y+1/2, -z'
8 'x+1/2, -y+1/2, z-1/2'

loop_
_atom_site_label
_atom_site_type_symbol
_atom_site_fract_x
_atom_site_fract_y
_atom_site_fract_z
_atom_site_U_iso_or_equiv
_atom_site_adp_type
_atom_site_occupancy
_atom_site_symmetry_multiplicity
_atom_site_calc_flag
_atom_site_refinement_flags
O1 O 0.29672(9) 0.90684(17) 0.18626(15) 0.0810(5) Uani 1 1 d .
H1 H 0.3051 0.9597 0.1365 0.121 Uiso 1 1 calc R
O2 O 0.33846(9) 0.96590(13) 0.02793(13) 0.0754(4) Uani 1 1 d .
C1 C 0.34274(13) 0.6838(3) 0.3245(2) 0.0794(6) Uani 1 1 d .
H1A H 0.3425 0.7506 0.3894 0.119 Uiso 1 1 calc R
H1B H 0.3949 0.6159 0.3714 0.119 Uiso 1 1 calc R
H1C H 0.2881 0.6217 0.2773 0.119 Uiso 1 1 calc R
C2 C 0.34679(10) 0.78177(19) 0.22418(15) 0.0598(4) Uani 1 1 d .
C3 C 0.39695(8) 0.74385(15) 0.17022(13) 0.0492(4) Uani 1 1 d .
C4 C 0.38561(9) 0.84013(17) 0.06381(14) 0.0556(4) Uani 1 1 d .
C5 C 0.42289(12) 0.7957(2) -0.01666(17) 0.0736(5) Uani 1 1 d .
H5A H 0.3849 0.8387 -0.1071 0.110 Uiso 1 1 calc R
H5B H 0.4242 0.6834 -0.0222 0.110 Uiso 1 1 calc R
H5C H 0.4837 0.8363 0.0273 0.110 Uiso 1 1 calc R
C6 C 0.45210(9) 0.59639(15) 0.21229(13) 0.0491(4) Uani 1 1 d .
C7 C 0.40650(12) 0.45288(18) 0.17574(17) 0.0654(5) Uani 1 1 d .
H7 H 0.3431 0.4521 0.1254 0.078 Uiso 1 1 calc R
C8 C 0.45283(14) 0.31194(18) 0.21216(18) 0.0767(6) Uani 1 1 d .
H8 H 0.4209 0.2176 0.1861 0.092 Uiso 1 1 calc R

loop_
_atom_site_aniso_label
_atom_site_aniso_U_11
_atom_site_aniso_U_22
_atom_site_aniso_U_33
_atom_site_aniso_U_23
_atom_site_aniso_U_13
_atom_site_aniso_U_12
O1 0.0727(8) 0.0860(9) 0.0812(9) -0.0023(6) 0.0417(7) 0.0204(6)
O2 0.0790(8) 0.0546(7) 0.0753(8) 0.0129(5) 0.0333(6) 0.0115(5)
C1 0.0742(11) 0.1016(14) 0.0749(11) -0.0024(10) 0.0496(9) -0.0085(10)
C2 0.0492(7) 0.0663(9) 0.0552(8) -0.0086(6) 0.0243(6) -0.0045(6)
C3 0.0449(7) 0.0479(7) 0.0446(7) -0.0039(5) 0.0192(5) -0.0049(5)
C4 0.0500(7) 0.0501(8) 0.0509(8) 0.0000(5) 0.0190(6) -0.0047(5)
C5 0.0755(11) 0.0859(12) 0.0596(9) 0.0172(8) 0.0382(8) 0.0086(9)
C6 0.0568(8) 0.0439(7) 0.0430(6) -0.0015(5) 0.0260(6) -0.0033(5)
C7 0.0746(10) 0.0524(8) 0.0595(9) -0.0063(6) 0.0321(8) -0.0145(7)
C8 0.1110(14) 0.0428(8) 0.0710(11) -0.0063(7) 0.0482(10) -0.0149(7)

loop_
_atom_type_symbol
_atom_type_description
_atom_type_scat_dispersion_real
_atom_type_scat_dispersion_imag
_atom_type_scat_source
C C 0.0181 0.0091 'International Tables Vol C Tables 4.2.6.8 and 6.1.1.4'
H H 0.0000 0.0000 'International Tables Vol C Tables 4.2.6.8 and 6.1.1.4'
O O 0.0492 0.0322 'International Tables Vol C Tables 4.2.6.8 and 6.1.1.4'

loop_
_geom_angle_atom_site_label_1
_geom_angle_atom_site_label_2
_geom_angle_atom_site_label_3
_geom_angle
_geom_angle_site_symmetry_1
_geom_angle_site_symmetry_3
O1 C2 C1 113.86(15) . .
O1 C2 C3 121.48(15) . .
C3 C2 C1 124.64(16) . .
C2 C3 C4 117.82(14) . .
C2 C3 C6 120.59(13) . .
C4 C3 C6 121.21(13) . .
O2 C4 C3 121.15(14) . .
O2 C4 C5 116.55(14) . .
C3 C4 C5 122.20(14) . .
C6 C6 C3 122.83(7) 2_655 .
C7 C6 C3 118.48(13) . .
C7 C6 C6 118.69(9) . 2_655
C8 C7 C6 121.77(16) . .
C7 C8 C8 119.53(10) . 2_655

loop_
_geom_bond_atom_site_label_1
_geom_bond_atom_site_label_2
_geom_bond_distance
_geom_bond_site_symmetry_2
O1 C2 1.295(2) .
O2 C4 1.2761(18) .
C1 C2 1.488(3) .
C2 C3 1.399(2) .
C3 C4 1.421(2) .
C3 C6 1.4951(18) .
C4 C5 1.487(2) .
C6 C6 1.407(3) 2_655
C6 C7 1.3937(19) .
C7 C8 1.380(2) .
C8 C8 1.385(4) 2_655
